data_1568352
loop_
_publ_author_name
'Sikora, Philipp'
'Naumann, Robert'
'F&#xf6;rster, Christoph'
'Heinze, Katja'

_publ_section_title
;
 Excited state energy landscape of phosphorescent group 14 complexes.
;
_journal_issue 10
_journal_name_full 'Chemical science'
_journal_page_first 2489
_journal_page_last 2500
_journal_paper_doi 10.1039/d2sc06984a
_journal_volume 14
_journal_year 2023
_chemical_formula_sum 'C34 H34 N6 O2 Sn2'
_chemical_formula_weight 796.05
_chemical_properties_physical Air-sensitive,Moisture-sensitive
_space_group_crystal_system monoclinic
_space_group_IT_number 15
_space_group_name_Hall '-I 2ya'
_space_group_name_H-M_alt 'I 1 2/a 1'
_atom_sites_solution_hydrogens geom
_audit_creation_method SHELXL-2018/3
_audit_update_record
;
2022-10-05 deposited with the CCDC.	2023-01-30 downloaded from the CCDC.
;
_cell_angle_alpha 90
_cell_angle_beta 101.75(3)
_cell_angle_gamma 90
_cell_formula_units_Z 4
_cell_length_a 15.389(3)
_cell_length_b 8.8015(18)
_cell_length_c 23.005(9)
_cell_measurement_reflns_used 29598
_cell_measurement_temperature 120(2)
_cell_measurement_theta_max 28.49
_cell_measurement_theta_min 2.49
_cell_volume 3050.6(15)
_computing_cell_refinement
;
X-Area Recipe 1.36.0.0 (STOE, 2020)
;
_computing_data_collection
;
X-Area WinXpose 2.0.22.0 (STOE, 2016)
;
_computing_data_reduction
;
X-Area Integrate 1.78.3.0 (STOE, 2020)
X-Area X-Red 1.65.2.0 (STOE, 2020) 
;
_computing_structure_refinement 'SHELXL-2018/3 (Sheldrick, 2018)'
_computing_structure_solution 'SHELXT-2018/2 (Sheldrick, 2018)'
_diffrn_ambient_temperature 120(2)
_diffrn_measured_fraction_theta_full 0.999
_diffrn_measured_fraction_theta_max 0.995
_diffrn_measurement_device_type 'STOE IPDS 2T'
_diffrn_measurement_method 'rotation method, \w scans'
_diffrn_radiation_type MoK\a
_diffrn_radiation_wavelength 0.71073
_diffrn_reflns_av_R_equivalents 0.0177
_diffrn_reflns_av_unetI/netI 0.0129
_diffrn_reflns_Laue_measured_fraction_full 0.999
_diffrn_reflns_Laue_measured_fraction_max 0.995
_diffrn_reflns_limit_h_max 20
_diffrn_reflns_limit_h_min -20
_diffrn_reflns_limit_k_max 9
_diffrn_reflns_limit_k_min -11
_diffrn_reflns_limit_l_max 30
_diffrn_reflns_limit_l_min -30
_diffrn_reflns_number 13572
_diffrn_reflns_point_group_measured_fraction_full 0.999
_diffrn_reflns_point_group_measured_fraction_max 0.995
_diffrn_reflns_theta_full 25.242
_diffrn_reflns_theta_max 27.902
_diffrn_reflns_theta_min 2.484
_exptl_absorpt_coefficient_mu 1.680
_exptl_absorpt_correction_T_max 0.9292
_exptl_absorpt_correction_T_min 0.5064
_exptl_absorpt_correction_type integration
_exptl_absorpt_process_details
;
STOE X-Red32, absorption correction by Gaussian integration, analogous to
P. Coppens, "The Evaluation of Absorption and Extinction in Single-Crystal
Structure Analysis", published in
F. R. Ahmed (Editor), "Crystallographic Computing",
Munksgaard, Copenhagen (1970), 255 - 270
;
_exptl_crystal_colour colourless
_exptl_crystal_density_diffrn 1.733
_exptl_crystal_description block
_exptl_crystal_F_000 1584
_exptl_crystal_size_max 0.800
_exptl_crystal_size_mid 0.343
_exptl_crystal_size_min 0.040
_refine_diff_density_max 2.919
_refine_diff_density_min -0.787
_refine_diff_density_rms 0.111
_refine_ls_extinction_method none
_refine_ls_goodness_of_fit_ref 1.110
_refine_ls_hydrogen_treatment constr
_refine_ls_matrix_type full
_refine_ls_number_parameters 200
_refine_ls_number_reflns 3638
_refine_ls_number_restraints 0
_refine_ls_restrained_S_all 1.110
_refine_ls_R_factor_all 0.0309
_refine_ls_R_factor_gt 0.0293
_refine_ls_shift/su_max 0.002
_refine_ls_shift/su_mean 0.000
_refine_ls_structure_factor_coef Fsqd
_refine_ls_weighting_details 'w=1/[\s^2^(Fo^2^)+(0.0306P)^2^+17.2084P] where P=(Fo^2^+2Fc^2^)/3'
_refine_ls_weighting_scheme calc
_refine_ls_wR_factor_gt 0.0719
_refine_ls_wR_factor_ref 0.0730
_reflns_Friedel_coverage 0.000
_reflns_number_gt 3493
_reflns_number_total 3638
_reflns_threshold_expression 'I > 2\s(I)'
_cod_data_source_file d2sc06984a3.cif
_cod_data_source_block snbpep_dioxane
_cod_depositor_comments 'Adding full bibliography for 1568352--1568353.cif.'
_cod_original_sg_symbol_H-M 'I 2/a'
_cod_database_code 1568352
_shelx_shelxl_version_number 2018/3
_shelx_space_group_comment
;
The symmetry employed for this shelxl refinement is uniquely defined
by the following loop, which should always be used as a source of
symmetry information in preference to the above space-group names.
They are only intended as comments.
;
_shelx_estimated_absorpt_t_min 0.347
_shelx_estimated_absorpt_t_max 0.936

loop_
_space_group_symop_operation_xyz
'x, y, z'
'-x+1/2, y, -z'
'x+1/2, y+1/2, z+1/2'
'-x+1, y+1/2, -z+1/2'
'-x, -y, -z'
'x-1/2, -y, z'
'-x+1/2, -y+1/2, -z+1/2'
'x, -y+1/2, z+1/2'

loop_
_atom_site_label
_atom_site_type_symbol
_atom_site_fract_x
_atom_site_fract_y
_atom_site_fract_z
_atom_site_U_iso_or_equiv
_atom_site_adp_type
_atom_site_occupancy
_atom_site_site_symmetry_order
_atom_site_calc_flag
_atom_site_refinement_flags_posn
_atom_site_refinement_flags_adp
_atom_site_refinement_flags_occupancy
_atom_site_disorder_assembly
_atom_site_disorder_group
Sn1 Sn 0.38684(2) 0.55016(2) 0.64376(2) 0.01546(7) Uani 1 1 d . . . . .
O1 O 0.29982(13) 0.6799(2) 0.71283(10) 0.0229(4) Uani 1 1 d . . . . .
N1 N 0.49484(15) 0.6292(3) 0.70966(10) 0.0171(4) Uani 1 1 d . . . . .
N2 N 0.39620(14) 0.7698(3) 0.60437(10) 0.0158(4) Uani 1 1 d . . . . .
N3 N 0.50953(14) 0.5098(3) 0.59753(10) 0.0160(4) Uani 1 1 d . . . . .
C1 C 0.51286(19) 0.6051(3) 0.76987(12) 0.0194(5) Uani 1 1 d . . . . .
H1 H 0.476828 0.547527 0.790726 0.023 Uiso 1 1 calc R U . . .
C2 C 0.59035(19) 0.6761(3) 0.79545(12) 0.0209(5) Uani 1 1 d . . . . .
H2 H 0.617377 0.677179 0.836441 0.025 Uiso 1 1 calc R U . . .
C3 C 0.62261(18) 0.7483(3) 0.74832(12) 0.0197(5) Uani 1 1 d . . . . .
H3 H 0.675545 0.806163 0.752014 0.024 Uiso 1 1 calc R U . . .
C4 C 0.56228(17) 0.7179(3) 0.69642(12) 0.0160(5) Uani 1 1 d . . . . .
C5 C 0.56299(17) 0.7619(3) 0.63253(12) 0.0162(5) Uani 1 1 d . . . . .
C6 C 0.64001(18) 0.8718(3) 0.63166(14) 0.0227(6) Uani 1 1 d . . . . .
H6A H 0.641243 0.898865 0.590518 0.034 Uiso 1 1 calc R U . . .
H6B H 0.696125 0.822843 0.649969 0.034 Uiso 1 1 calc R U . . .
H6C H 0.631894 0.963791 0.653934 0.034 Uiso 1 1 calc R U . . .
C7 C 0.47602(17) 0.8370(3) 0.60273(11) 0.0152(5) Uani 1 1 d . . . . .
C8 C 0.4616(2) 0.9693(3) 0.56949(12) 0.0197(5) Uani 1 1 d . . . . .
H8 H 0.505566 1.037010 0.561156 0.024 Uiso 1 1 calc R U . . .
C9 C 0.3679(2) 0.9840(3) 0.55024(13) 0.0217(6) Uani 1 1 d . . . . .
H9 H 0.337131 1.063845 0.526943 0.026 Uiso 1 1 calc R U . . .
C10 C 0.33077(18) 0.8596(3) 0.57205(12) 0.0183(5) Uani 1 1 d . . . . .
H10 H 0.268962 0.838938 0.565701 0.022 Uiso 1 1 calc R U . . .
C11 C 0.57285(17) 0.6160(3) 0.59809(11) 0.0160(5) Uani 1 1 d . . . . .
C12 C 0.64222(18) 0.5877(3) 0.56901(12) 0.0203(5) Uani 1 1 d . . . . .
H12 H 0.687462 0.661365 0.569371 0.024 Uiso 1 1 calc R U . . .
C13 C 0.6444(2) 0.4509(4) 0.53954(14) 0.0252(6) Uani 1 1 d . . . . .
H13 H 0.691387 0.431280 0.519411 0.030 Uiso 1 1 calc R U . . .
C14 C 0.5798(2) 0.3434(3) 0.53906(13) 0.0229(6) Uani 1 1 d . . . . .
H14 H 0.580776 0.249398 0.518929 0.027 Uiso 1 1 calc R U . . .
C15 C 0.51310(19) 0.3777(3) 0.56908(12) 0.0199(5) Uani 1 1 d . . . . .
H15 H 0.467858 0.304565 0.569587 0.024 Uiso 1 1 calc R U . . .
C16 C 0.31784(19) 0.8340(3) 0.73222(14) 0.0222(6) Uani 1 1 d . . . . .
H16A H 0.283461 0.904670 0.702764 0.027 Uiso 1 1 calc R U . . .
H16B H 0.381723 0.856385 0.735647 0.027 Uiso 1 1 calc R U . . .
C17 C 0.20746(18) 0.6440(4) 0.70858(14) 0.0229(6) Uani 1 1 d . . . . .
H17A H 0.196312 0.537370 0.695528 0.027 Uiso 1 1 calc R U . . .
H17B H 0.170579 0.710651 0.678672 0.027 Uiso 1 1 calc R U . . .

loop_
_atom_site_aniso_label
_atom_site_aniso_U_11
_atom_site_aniso_U_22
_atom_site_aniso_U_33
_atom_site_aniso_U_23
_atom_site_aniso_U_13
_atom_site_aniso_U_12
Sn1 0.01423(10) 0.01381(10) 0.01844(10) -0.00013(6) 0.00357(7) -0.00134(6)
O1 0.0192(9) 0.0186(10) 0.0342(11) -0.0092(9) 0.0129(8) -0.0056(8)
N1 0.0163(10) 0.0165(10) 0.0181(10) 0.0002(9) 0.0024(8) -0.0005(8)
N2 0.0157(10) 0.0150(10) 0.0174(10) 0.0018(8) 0.0050(8) 0.0009(8)
N3 0.0161(10) 0.0149(10) 0.0174(10) -0.0015(9) 0.0041(8) 0.0006(8)
C1 0.0242(13) 0.0148(12) 0.0200(13) 0.0024(10) 0.0067(10) 0.0035(10)
C2 0.0260(13) 0.0184(13) 0.0165(12) -0.0027(10) 0.0002(10) 0.0055(11)
C3 0.0188(12) 0.0173(12) 0.0218(13) -0.0046(10) 0.0015(10) 0.0015(10)
C4 0.0155(11) 0.0126(11) 0.0202(12) -0.0013(10) 0.0045(9) 0.0004(9)
C5 0.0145(11) 0.0148(12) 0.0196(12) -0.0010(10) 0.0043(9) -0.0016(9)
C6 0.0192(12) 0.0205(13) 0.0303(14) -0.0016(12) 0.0094(11) -0.0063(11)
C7 0.0168(11) 0.0131(11) 0.0166(11) -0.0023(9) 0.0056(9) -0.0003(9)
C8 0.0276(14) 0.0138(12) 0.0184(13) 0.0007(10) 0.0064(11) -0.0019(10)
C9 0.0299(15) 0.0150(12) 0.0191(13) 0.0013(10) 0.0027(11) 0.0046(11)
C10 0.0190(12) 0.0180(12) 0.0175(12) -0.0021(10) 0.0030(9) 0.0042(10)
C11 0.0151(11) 0.0166(12) 0.0156(11) -0.0002(10) 0.0017(9) 0.0015(9)
C12 0.0168(12) 0.0248(14) 0.0207(13) 0.0002(11) 0.0068(10) -0.0001(10)
C13 0.0225(14) 0.0309(16) 0.0241(14) -0.0034(12) 0.0092(11) 0.0069(11)
C14 0.0266(14) 0.0210(13) 0.0210(13) -0.0032(11) 0.0047(11) 0.0064(11)
C15 0.0229(13) 0.0154(12) 0.0206(13) -0.0010(10) 0.0027(10) 0.0023(10)
C16 0.0214(13) 0.0167(13) 0.0308(15) -0.0055(11) 0.0112(11) -0.0046(10)
C17 0.0181(12) 0.0229(14) 0.0283(14) -0.0079(12) 0.0063(11) -0.0058(11)

loop_
_atom_type_symbol
_atom_type_description
_atom_type_scat_dispersion_real
_atom_type_scat_dispersion_imag
_atom_type_scat_source
C C 0.0033 0.0016 'International Tables Vol C Tables 4.2.6.8 and 6.1.1.4'
H H 0.0000 0.0000 'International Tables Vol C Tables 4.2.6.8 and 6.1.1.4'
N N 0.0061 0.0033 'International Tables Vol C Tables 4.2.6.8 and 6.1.1.4'
O O 0.0106 0.0060 'International Tables Vol C Tables 4.2.6.8 and 6.1.1.4'
Sn Sn -0.6537 1.4246 'International Tables Vol C Tables 4.2.6.8 and 6.1.1.4'

loop_
_exptl_crystal_face_index_h
_exptl_crystal_face_index_k
_exptl_crystal_face_index_l
_exptl_crystal_face_perp_dist
-1 0 2 0.0955
1 0 -2 0.0955
1 2 0 0.4005
1 0 0 0.0200
-1 0 0 0.0200
-1 -2 0 0.4005

loop_
_geom_angle_atom_site_label_1
_geom_angle_atom_site_label_2
_geom_angle_atom_site_label_3
_geom_angle
_geom_angle_site_symmetry_1
_geom_angle_site_symmetry_3
_geom_angle_publ_flag
N1 Sn1 N2 84.08(9) . . ?
N1 Sn1 N3 77.93(8) . . ?
N2 Sn1 N3 79.54(8) . . ?
N1 Sn1 O1 80.94(8) . . ?
N2 Sn1 O1 87.07(8) . . ?
N3 Sn1 O1 155.98(7) . . ?
C16 O1 C17 110.7(2) . . ?
C16 O1 Sn1 121.60(16) . . ?
C17 O1 Sn1 119.78(16) . . ?
C1 N1 C4 107.7(2) . . ?
C1 N1 Sn1 129.58(19) . . ?
C4 N1 Sn1 122.76(18) . . ?
C7 N2 C10 107.4(2) . . ?
C7 N2 Sn1 122.44(17) . . ?
C10 N2 Sn1 129.82(18) . . ?
C15 N3 C11 120.3(2) . . ?
C15 N3 Sn1 117.63(18) . . ?
C11 N3 Sn1 122.04(18) . . ?
C2 C1 N1 110.0(2) . . ?
C2 C1 H1 125.0 . . ?
N1 C1 H1 125.0 . . ?
C1 C2 C3 106.5(2) . . ?
C1 C2 H2 126.8 . . ?
C3 C2 H2 126.8 . . ?
C4 C3 C2 107.1(2) . . ?
C4 C3 H3 126.5 . . ?
C2 C3 H3 126.5 . . ?
C3 C4 N1 108.8(2) . . ?
C3 C4 C5 130.5(2) . . ?
N1 C4 C5 120.7(2) . . ?
C4 C5 C7 111.5(2) . . ?
C4 C5 C11 107.9(2) . . ?
C7 C5 C11 107.5(2) . . ?
C4 C5 C6 109.3(2) . . ?
C7 C5 C6 109.3(2) . . ?
C11 C5 C6 111.3(2) . . ?
C5 C6 H6A 109.5 . . ?
C5 C6 H6B 109.5 . . ?
H6A C6 H6B 109.5 . . ?
C5 C6 H6C 109.5 . . ?
H6A C6 H6C 109.5 . . ?
H6B C6 H6C 109.5 . . ?
N2 C7 C8 109.5(2) . . ?
N2 C7 C5 120.6(2) . . ?
C8 C7 C5 129.8(2) . . ?
C7 C8 C9 106.6(2) . . ?
C7 C8 H8 126.7 . . ?
C9 C8 H8 126.7 . . ?
C10 C9 C8 106.5(2) . . ?
C10 C9 H9 126.8 . . ?
C8 C9 H9 126.8 . . ?
N2 C10 C9 110.0(2) . . ?
N2 C10 H10 125.0 . . ?
C9 C10 H10 125.0 . . ?
N3 C11 C12 119.6(2) . . ?
N3 C11 C5 116.0(2) . . ?
C12 C11 C5 124.3(2) . . ?
C13 C12 C11 119.2(3) . . ?
C13 C12 H12 120.4 . . ?
C11 C12 H12 120.4 . . ?
C14 C13 C12 120.9(3) . . ?
C14 C13 H13 119.6 . . ?
C12 C13 H13 119.6 . . ?
C13 C14 C15 117.2(3) . . ?
C13 C14 H14 121.4 . . ?
C15 C14 H14 121.4 . . ?
N3 C15 C14 122.8(3) . . ?
N3 C15 H15 118.6 . . ?
C14 C15 H15 118.6 . . ?
O1 C16 C17 109.5(2) . 7_566 ?
O1 C16 H16A 109.8 . . ?
C17 C16 H16A 109.8 7_566 . ?
O1 C16 H16B 109.8 . . ?
C17 C16 H16B 109.8 7_566 . ?
H16A C16 H16B 108.2 . . ?
O1 C17 C16 110.1(2) . 7_566 ?
O1 C17 H17A 109.6 . . ?
C16 C17 H17A 109.6 7_566 . ?
O1 C17 H17B 109.6 . . ?
C16 C17 H17B 109.6 7_566 . ?
H17A C17 H17B 108.1 . . ?

loop_
_geom_bond_atom_site_label_1
_geom_bond_atom_site_label_2
_geom_bond_distance
_geom_bond_site_symmetry_2
_geom_bond_publ_flag
Sn1 N1 2.125(2) . ?
Sn1 N2 2.152(2) . ?
Sn1 N3 2.375(2) . ?
Sn1 O1 2.547(2) . ?
O1 C16 1.437(3) . ?
O1 C17 1.440(3) . ?
N1 C1 1.373(4) . ?
N1 C4 1.381(3) . ?
N2 C7 1.371(3) . ?
N2 C10 1.374(3) . ?
N3 C15 1.340(4) . ?
N3 C11 1.349(3) . ?
C1 C2 1.369(4) . ?
C1 H1 0.9500 . ?
C2 C3 1.430(4) . ?
C2 H2 0.9500 . ?
C3 C4 1.381(4) . ?
C3 H3 0.9500 . ?
C4 C5 1.522(4) . ?
C5 C7 1.525(4) . ?
C5 C11 1.533(4) . ?
C5 C6 1.533(4) . ?
C6 H6A 0.9800 . ?
C6 H6B 0.9800 . ?
C6 H6C 0.9800 . ?
C7 C8 1.386(4) . ?
C8 C9 1.426(4) . ?
C8 H8 0.9500 . ?
C9 C10 1.376(4) . ?
C9 H9 0.9500 . ?
C10 H10 0.9500 . ?
C11 C12 1.393(4) . ?
C12 C13 1.386(4) . ?
C12 H12 0.9500 . ?
C13 C14 1.371(4) . ?
C13 H13 0.9500 . ?
C14 C15 1.382(4) . ?
C14 H14 0.9500 . ?
C15 H15 0.9500 . ?
C16 C17 1.503(4) 7_566 ?
C16 H16A 0.9900 . ?
C16 H16B 0.9900 . ?
C17 H17A 0.9900 . ?
C17 H17B 0.9900 . ?

loop_
_geom_torsion_atom_site_label_1
_geom_torsion_atom_site_label_2
_geom_torsion_atom_site_label_3
_geom_torsion_atom_site_label_4
_geom_torsion
_geom_torsion_site_symmetry_1
_geom_torsion_site_symmetry_2
_geom_torsion_site_symmetry_3
_geom_torsion_site_symmetry_4
_geom_torsion_publ_flag
C4 N1 C1 C2 -0.1(3) . . . . ?
Sn1 N1 C1 C2 179.32(19) . . . . ?
N1 C1 C2 C3 -0.2(3) . . . . ?
C1 C2 C3 C4 0.4(3) . . . . ?
C2 C3 C4 N1 -0.5(3) . . . . ?
C2 C3 C4 C5 -178.4(3) . . . . ?
C1 N1 C4 C3 0.4(3) . . . . ?
Sn1 N1 C4 C3 -179.10(17) . . . . ?
C1 N1 C4 C5 178.5(2) . . . . ?
Sn1 N1 C4 C5 -1.0(3) . . . . ?
C3 C4 C5 C7 -128.5(3) . . . . ?
N1 C4 C5 C7 53.8(3) . . . . ?
C3 C4 C5 C11 113.6(3) . . . . ?
N1 C4 C5 C11 -64.0(3) . . . . ?
C3 C4 C5 C6 -7.6(4) . . . . ?
N1 C4 C5 C6 174.8(2) . . . . ?
C10 N2 C7 C8 0.0(3) . . . . ?
Sn1 N2 C7 C8 173.82(18) . . . . ?
C10 N2 C7 C5 -177.5(2) . . . . ?
Sn1 N2 C7 C5 -3.7(3) . . . . ?
C4 C5 C7 N2 -50.8(3) . . . . ?
C11 C5 C7 N2 67.2(3) . . . . ?
C6 C5 C7 N2 -171.8(2) . . . . ?
C4 C5 C7 C8 132.2(3) . . . . ?
C11 C5 C7 C8 -109.7(3) . . . . ?
C6 C5 C7 C8 11.2(4) . . . . ?
N2 C7 C8 C9 0.5(3) . . . . ?
C5 C7 C8 C9 177.7(3) . . . . ?
C7 C8 C9 C10 -0.7(3) . . . . ?
C7 N2 C10 C9 -0.5(3) . . . . ?
Sn1 N2 C10 C9 -173.69(19) . . . . ?
C8 C9 C10 N2 0.8(3) . . . . ?
C15 N3 C11 C12 -0.1(4) . . . . ?
Sn1 N3 C11 C12 -178.43(19) . . . . ?
C15 N3 C11 C5 -179.3(2) . . . . ?
Sn1 N3 C11 C5 2.4(3) . . . . ?
C4 C5 C11 N3 58.3(3) . . . . ?
C7 C5 C11 N3 -62.0(3) . . . . ?
C6 C5 C11 N3 178.3(2) . . . . ?
C4 C5 C11 C12 -120.8(3) . . . . ?
C7 C5 C11 C12 118.9(3) . . . . ?
C6 C5 C11 C12 -0.9(4) . . . . ?
N3 C11 C12 C13 0.5(4) . . . . ?
C5 C11 C12 C13 179.6(3) . . . . ?
C11 C12 C13 C14 -0.4(5) . . . . ?
C12 C13 C14 C15 -0.1(4) . . . . ?
C11 N3 C15 C14 -0.4(4) . . . . ?
Sn1 N3 C15 C14 178.0(2) . . . . ?
C13 C14 C15 N3 0.5(4) . . . . ?
C17 O1 C16 C17 58.4(3) . . . 7_566 ?
Sn1 O1 C16 C17 -152.79(18) . . . 7_566 ?
C16 O1 C17 C16 -58.8(3) . . . 7_566 ?
Sn1 O1 C17 C16 151.75(19) . . . 7_566 ?
